data_7005613
loop_
_publ_author_name
'Femoni, Cristina'
'Iapalucci, Maria Carmela'
'Longoni, Giuliano'
'Zacchini, Stefano'
'Zazzaroni, Enrico'

_publ_section_title
;
 Synthesis and X-ray structure of the [{Fe3(CO)9(micro3-O)}2H]3-
 trianion: dimerization of a metal carbonyl cluster via formation of an
 exceptionally short hydrogen bond.
;
_journal_issue 25
_journal_name_full 'Dalton transactions (Cambridge, England : 2003)'
_journal_page_first 2644
_journal_page_last 2651
_journal_paper_doi 10.1039/b703628k
_journal_year 2007
_chemical_formula_sum 'C22 H9 Cs3 Fe6 O21'
_chemical_formula_weight 1343.12
_chemical_name_systematic
;
?
;
_space_group_IT_number 166
_symmetry_cell_setting rhombohedral
_symmetry_space_group_name_Hall '-R 3 2"'
_symmetry_space_group_name_H-M 'R -3 m :H'
_atom_sites_solution_hydrogens geom
_atom_sites_solution_primary direct
_atom_sites_solution_secondary difmap
_audit_creation_method SHELXL-97
_cell_angle_alpha 90.00
_cell_angle_beta 90.00
_cell_angle_gamma 120.00
_cell_formula_units_Z 3
_cell_length_a 13.0952(3)
_cell_length_b 13.0952(3)
_cell_length_c 18.5660(10)
_cell_measurement_reflns_used 5555
_cell_measurement_temperature 295(2)
_cell_measurement_theta_max 28.263
_cell_measurement_theta_min 2.8355
_cell_volume 2757.23(17)
_computing_structure_refinement 'SHELXL-97 (Sheldrick, 1997)'
_computing_structure_solution 'SHELXS-97 (Sheldrick, 1990)'
_diffrn_ambient_temperature 295(2)
_diffrn_measured_fraction_theta_full 0.998
_diffrn_measured_fraction_theta_max 0.998
_diffrn_measurement_device_type 'CCD area detector'
_diffrn_measurement_method 'phi and omega scans'
_diffrn_radiation_monochromator graphite
_diffrn_radiation_source 'fine-focus sealed tube'
_diffrn_radiation_type MoK\a
_diffrn_radiation_wavelength 0.71073
_diffrn_reflns_av_R_equivalents 0.0194
_diffrn_reflns_av_sigmaI/netI 0.0082
_diffrn_reflns_limit_h_max 17
_diffrn_reflns_limit_h_min -16
_diffrn_reflns_limit_k_max 16
_diffrn_reflns_limit_k_min -16
_diffrn_reflns_limit_l_max 24
_diffrn_reflns_limit_l_min -24
_diffrn_reflns_number 10703
_diffrn_reflns_theta_full 27.98
_diffrn_reflns_theta_max 27.98
_diffrn_reflns_theta_min 2.84
_exptl_absorpt_coefficient_mu 5.312
_exptl_absorpt_correction_T_max 0.5926
_exptl_absorpt_correction_T_min 0.4318
_exptl_absorpt_correction_type empirical
_exptl_crystal_colour red
_exptl_crystal_density_diffrn 2.427
_exptl_crystal_density_method 'not measured'
_exptl_crystal_description prism
_exptl_crystal_F_000 1890
_exptl_crystal_size_max 0.19
_exptl_crystal_size_mid 0.16
_exptl_crystal_size_min 0.11
_refine_diff_density_max 0.457
_refine_diff_density_min -0.576
_refine_diff_density_rms 0.080
_refine_ls_extinction_method none
_refine_ls_goodness_of_fit_ref 1.108
_refine_ls_hydrogen_treatment constr
_refine_ls_matrix_type full
_refine_ls_number_parameters 64
_refine_ls_number_reflns 837
_refine_ls_number_restraints 31
_refine_ls_restrained_S_all 1.550
_refine_ls_R_factor_all 0.0251
_refine_ls_R_factor_gt 0.0225
_refine_ls_shift/su_max 0.000
_refine_ls_shift/su_mean 0.000
_refine_ls_structure_factor_coef Fsqd
_refine_ls_weighting_details 'calc w=1/[\s^2^(Fo^2^)+(0.0296P)^2^+5.7606P] where P=(Fo^2^+2Fc^2^)/3'
_refine_ls_weighting_scheme calc
_refine_ls_wR_factor_gt 0.0567
_refine_ls_wR_factor_ref 0.0591
_reflns_number_gt 772
_reflns_number_total 837
_reflns_threshold_expression >2sigma(I)
_cod_data_source_file b703628k.txt
_cod_data_source_block r-3m
_cod_original_sg_symbol_H-M R-3m
_cod_database_code 7005613

loop_
_symmetry_equiv_pos_as_xyz
'x, y, z'
'-y, x-y, z'
'-x+y, -x, z'
'y, x, -z'
'x-y, -y, -z'
'-x, -x+y, -z'
'x+2/3, y+1/3, z+1/3'
'-y+2/3, x-y+1/3, z+1/3'
'-x+y+2/3, -x+1/3, z+1/3'
'y+2/3, x+1/3, -z+1/3'
'x-y+2/3, -y+1/3, -z+1/3'
'-x+2/3, -x+y+1/3, -z+1/3'
'x+1/3, y+2/3, z+2/3'
'-y+1/3, x-y+2/3, z+2/3'
'-x+y+1/3, -x+2/3, z+2/3'
'y+1/3, x+2/3, -z+2/3'
'x-y+1/3, -y+2/3, -z+2/3'
'-x+1/3, -x+y+2/3, -z+2/3'
'-x, -y, -z'
'y, -x+y, -z'
'x-y, x, -z'
'-y, -x, z'
'-x+y, y, z'
'x, x-y, z'
'-x+2/3, -y+1/3, -z+1/3'
'y+2/3, -x+y+1/3, -z+1/3'
'x-y+2/3, x+1/3, -z+1/3'
'-y+2/3, -x+1/3, z+1/3'
'-x+y+2/3, y+1/3, z+1/3'
'x+2/3, x-y+1/3, z+1/3'
'-x+1/3, -y+2/3, -z+2/3'
'y+1/3, -x+y+2/3, -z+2/3'
'x-y+1/3, x+2/3, -z+2/3'
'-y+1/3, -x+2/3, z+2/3'
'-x+y+1/3, y+2/3, z+2/3'
'x+1/3, x-y+2/3, z+2/3'

loop_
_atom_site_label
_atom_site_type_symbol
_atom_site_fract_x
_atom_site_fract_y
_atom_site_fract_z
_atom_site_U_iso_or_equiv
_atom_site_adp_type
_atom_site_occupancy
_atom_site_symmetry_multiplicity
_atom_site_calc_flag
_atom_site_refinement_flags
_atom_site_disorder_assembly
_atom_site_disorder_group
Fe1 Fe 0.93663(2) 0.06337(2) 0.13027(3) 0.03253(19) Uani 1 2 d SU . .
C1 C 0.92229(19) 0.07771(19) 0.2232(2) 0.0422(7) Uani 1 2 d SU . .
O1 O 0.91401(18) 0.08599(18) 0.28442(17) 0.0572(8) Uani 1 2 d SU . .
C2 C 0.7868(3) 0.0065(3) 0.10317(16) 0.0440(7) Uani 1 1 d U . .
O2 O 0.6910(3) -0.0278(3) 0.08720(17) 0.0704(8) Uani 1 1 d U . .
O4 O 1.0000 0.0000 0.0642(2) 0.0331(7) Uani 1 6 d SU . .
H4 H 1.0000 0.0000 0.0000 0.050 Uiso 1 12 d S . .
Cs1 Cs 0.6667 -0.1667 0.3333 0.0842(3) Uani 1 4 d SDU . .
O10 O 0.275(3) 0.606(3) 0.1074(17) 0.079(7) Uiso 0.08 1 d PDU . -1
C11 C 0.382(5) 0.615(6) 0.134(2) 0.079(7) Uiso 0.17 2 d SPDU . -1
H11A H 0.4280 0.6095 0.0945 0.095 Uiso 0.08 1 calc PR . -1
H11B H 0.3654 0.5529 0.1682 0.095 Uiso 0.08 1 calc PR . -1
C12 C 0.450(2) 0.736(6) 0.170(2) 0.079(7) Uiso 0.08 1 d PDU . -1
H12A H 0.5034 0.7372 0.2069 0.095 Uiso 0.08 1 calc PR . -1
H12B H 0.4942 0.7981 0.1354 0.095 Uiso 0.08 1 calc PR . -1
C13 C 0.350(3) 0.747(4) 0.203(2) 0.079(7) Uiso 0.08 1 d PDU . -1
H13A H 0.3271 0.7087 0.2494 0.095 Uiso 0.08 1 calc PR . -1
H13B H 0.3708 0.8289 0.2079 0.095 Uiso 0.08 1 calc PR . -1
C14 C 0.253(3) 0.684(5) 0.148(3) 0.079(7) Uiso 0.08 1 d PDU . -1
H14A H 0.1772 0.6405 0.1721 0.095 Uiso 0.08 1 calc PR . -1
H14B H 0.2496 0.7412 0.1160 0.095 Uiso 0.08 1 calc PR . -1

loop_
_atom_site_aniso_label
_atom_site_aniso_U_11
_atom_site_aniso_U_22
_atom_site_aniso_U_33
_atom_site_aniso_U_23
_atom_site_aniso_U_13
_atom_site_aniso_U_12
Fe1 0.0339(3) 0.0339(3) 0.0340(3) 0.00015(10) -0.00015(10) 0.0200(2)
C1 0.0530(11) 0.0530(11) 0.0371(10) -0.0010(6) 0.0010(6) 0.0388(11)
O1 0.0684(9) 0.0684(9) 0.0384(10) -0.0041(8) 0.0041(8) 0.0369(10)
C2 0.0406(11) 0.0486(17) 0.0499(15) -0.0051(13) -0.0053(11) 0.0277(14)
O2 0.0464(12) 0.080(2) 0.0894(19) -0.0168(16) -0.0216(14) 0.0354(15)
O4 0.0347(12) 0.0347(12) 0.0300(17) 0.000 0.000 0.0174(6)
Cs1 0.1053(5) 0.0492(2) 0.1167(5) 0.0242(2) 0.0484(4) 0.0527(3)

loop_
_atom_type_symbol
_atom_type_description
_atom_type_scat_dispersion_real
_atom_type_scat_dispersion_imag
_atom_type_scat_source
C C 0.0033 0.0016 'International Tables Vol C Tables 4.2.6.8 and 6.1.1.4'
H H 0.0000 0.0000 'International Tables Vol C Tables 4.2.6.8 and 6.1.1.4'
O O 0.0106 0.0060 'International Tables Vol C Tables 4.2.6.8 and 6.1.1.4'
Fe Fe 0.3463 0.8444 'International Tables Vol C Tables 4.2.6.8 and 6.1.1.4'
Cs Cs -0.3680 2.1192 'International Tables Vol C Tables 4.2.6.8 and 6.1.1.4'

loop_
_geom_angle_atom_site_label_1
_geom_angle_atom_site_label_2
_geom_angle_atom_site_label_3
_geom_angle
_geom_angle_site_symmetry_1
_geom_angle_site_symmetry_3
_geom_angle_publ_flag
C1 Fe1 C2 99.64(13) . . ?
C1 Fe1 C2 99.64(13) . 22_665 ?
C2 Fe1 C2 98.4(2) . 22_665 ?
C1 Fe1 O4 141.17(18) . . ?
C2 Fe1 O4 105.41(12) . . ?
C2 Fe1 O4 105.41(12) 22_665 . ?
C1 Fe1 Fe1 99.23(12) . 2_645 ?
C2 Fe1 Fe1 97.59(11) . 2_645 ?
C2 Fe1 Fe1 152.77(11) 22_665 2_645 ?
O4 Fe1 Fe1 48.81(8) . 2_645 ?
C1 Fe1 Fe1 99.23(12) . 3_765 ?
C2 Fe1 Fe1 152.77(11) . 3_765 ?
C2 Fe1 Fe1 97.59(11) 22_665 3_765 ?
O4 Fe1 Fe1 48.81(8) . 3_765 ?
Fe1 Fe1 Fe1 60.0 2_645 3_765 ?
O1 C1 Fe1 178.7(4) . . ?
O1 C1 Cs1 58.15(5) . 3_765 ?
Fe1 C1 Cs1 121.76(5) . 3_765 ?
O1 C1 Cs1 58.15(5) . . ?
Fe1 C1 Cs1 121.76(5) . . ?
Cs1 C1 Cs1 115.92(10) 3_765 . ?
C1 O1 Cs1 105.12(5) . 3_765 ?
C1 O1 Cs1 105.12(5) . . ?
Cs1 O1 Cs1 148.93(10) 3_765 . ?
O2 C2 Fe1 178.1(3) . . ?
C2 O2 Cs1 150.4(3) . 15_654 ?
Fe1 O4 Fe1 82.39(16) 3_765 2_645 ?
Fe1 O4 Fe1 82.39(16) 3_765 . ?
Fe1 O4 Fe1 82.39(16) 2_645 . ?
Fe1 O4 H4 130.49(11) 3_765 . ?
Fe1 O4 H4 130.49(11) 2_645 . ?
Fe1 O4 H4 130.49(11) . . ?
O2 Cs1 O2 63.16(12) 26 28 ?
O2 Cs1 O2 116.85(12) 26 10_545 ?
O2 Cs1 O2 180.0 28 10_545 ?
O2 Cs1 O2 180.0 26 8_545 ?
O2 Cs1 O2 116.84(12) 28 8_545 ?
O2 Cs1 O2 63.15(12) 10_545 8_545 ?
O2 Cs1 O1 118.58(9) 26 32 ?
O2 Cs1 O1 111.63(8) 28 32 ?
O2 Cs1 O1 68.37(8) 10_545 32 ?
O2 Cs1 O1 61.42(9) 8_545 32 ?
O2 Cs1 O1 68.37(8) 26 31_645 ?
O2 Cs1 O1 61.42(9) 28 31_645 ?
O2 Cs1 O1 118.58(9) 10_545 31_645 ?
O2 Cs1 O1 111.63(8) 8_545 31_645 ?
O1 Cs1 O1 59.62(13) 32 31_645 ?
O2 Cs1 O1 61.42(9) 26 2_645 ?
O2 Cs1 O1 68.37(8) 28 2_645 ?
O2 Cs1 O1 111.63(8) 10_545 2_645 ?
O2 Cs1 O1 118.58(9) 8_545 2_645 ?
O1 Cs1 O1 180.0 32 2_645 ?
O1 Cs1 O1 120.38(13) 31_645 2_645 ?
O2 Cs1 O1 111.63(8) 26 . ?
O2 Cs1 O1 118.58(9) 28 . ?
O2 Cs1 O1 61.42(9) 10_545 . ?
O2 Cs1 O1 68.37(8) 8_545 . ?
O1 Cs1 O1 120.38(13) 32 . ?
O1 Cs1 O1 180.0 31_645 . ?
O1 Cs1 O1 59.62(13) 2_645 . ?
O2 Cs1 C11 64.6(11) 26 27_545 ?
O2 Cs1 C11 114.9(9) 28 27_545 ?
O2 Cs1 C11 65.1(9) 10_545 27_545 ?
O2 Cs1 C11 115.4(11) 8_545 27_545 ?
O1 Cs1 C11 65.4(8) 32 27_545 ?
O1 Cs1 C11 65.1(6) 31_645 27_545 ?
O1 Cs1 C11 114.6(8) 2_645 27_545 ?
O1 Cs1 C11 114.9(6) . 27_545 ?
O2 Cs1 C11 115.4(11) 26 9 ?
O2 Cs1 C11 65.1(9) 28 9 ?
O2 Cs1 C11 114.9(9) 10_545 9 ?
O2 Cs1 C11 64.6(11) 8_545 9 ?
O1 Cs1 C11 114.6(8) 32 9 ?
O1 Cs1 C11 114.9(6) 31_645 9 ?
O1 Cs1 C11 65.4(8) 2_645 9 ?
O1 Cs1 C11 65.1(6) . 9 ?
C11 Cs1 C11 179.998(3) 27_545 9 ?
O2 Cs1 O10 63.0(5) 26 12_545 ?
O2 Cs1 O10 105.2(5) 28 12_545 ?
O2 Cs1 O10 74.8(5) 10_545 12_545 ?
O2 Cs1 O10 117.0(5) 8_545 12_545 ?
O1 Cs1 O10 60.5(5) 32 12_545 ?
O1 Cs1 O10 52.8(5) 31_645 12_545 ?
O1 Cs1 O10 119.5(5) 2_645 12_545 ?
O1 Cs1 O10 127.2(5) . 12_545 ?
C11 Cs1 O10 12.3(8) 27_545 12_545 ?
C11 Cs1 O10 167.7(8) 9 12_545 ?
O2 Cs1 O10 105.2(5) 26 7_545 ?
O2 Cs1 O10 63.0(5) 28 7_545 ?
O2 Cs1 O10 117.0(5) 10_545 7_545 ?
O2 Cs1 O10 74.8(5) 8_545 7_545 ?
O1 Cs1 O10 127.2(5) 32 7_545 ?
O1 Cs1 O10 119.5(5) 31_645 7_545 ?
O1 Cs1 O10 52.8(5) 2_645 7_545 ?
O1 Cs1 O10 60.5(5) . 7_545 ?
C11 Cs1 O10 167.4(9) 27_545 7_545 ?
C11 Cs1 O10 12.6(9) 9 7_545 ?
O10 Cs1 O10 167.1(10) 12_545 7_545 ?
C14 O10 C11 107.7(8) . . ?
C14 O10 Cs1 92.2(18) . 13_454 ?
C11 O10 Cs1 160.0(18) . 13_454 ?
O10 C11 C12 106.2(11) . . ?
O10 C11 Cs1 109.3(19) . 14_544 ?
C12 C11 Cs1 126(3) . 14_544 ?
O10 C11 H11A 110.5 . . ?
C12 C11 H11A 110.5 . . ?
Cs1 C11 H11A 17.4 14_544 . ?
O10 C11 H11B 110.5 . . ?
C12 C11 H11B 110.5 . . ?
Cs1 C11 H11B 93.8 14_544 . ?
H11A C11 H11B 108.7 . . ?
C13 C12 C11 101.1(12) . . ?
C13 C12 Cs1 100(2) . 1_565 ?
C11 C12 Cs1 129(3) . 1_565 ?
C13 C12 H12A 111.6 . . ?
C11 C12 H12A 111.6 . . ?
Cs1 C12 H12A 18.1 1_565 . ?
C13 C12 H12B 111.6 . . ?
C11 C12 H12B 111.6 . . ?
Cs1 C12 H12B 102.2 1_565 . ?
H12A C12 H12B 109.4 . . ?
C14 C13 C12 102.2(11) . . ?
C14 C13 H13A 111.3 . . ?
C12 C13 H13A 111.3 . . ?
C14 C13 H13B 111.3 . . ?
C12 C13 H13B 111.3 . . ?
H13A C13 H13B 109.2 . . ?
O10 C14 C13 109.2(9) . . ?
O10 C14 H14A 109.8 . . ?
C13 C14 H14A 109.8 . . ?
O10 C14 H14B 109.8 . . ?
C13 C14 H14B 109.8 . . ?
H14A C14 H14B 108.3 . . ?

loop_
_geom_bond_atom_site_label_1
_geom_bond_atom_site_label_2
_geom_bond_distance
_geom_bond_site_symmetry_2
_geom_bond_publ_flag
Fe1 C1 1.756(4) . ?
Fe1 C2 1.788(3) . ?
Fe1 C2 1.788(3) 22_665 ?
Fe1 O4 1.890(3) . ?
Fe1 Fe1 2.4896(10) 2_645 ?
Fe1 Fe1 2.4896(10) 3_765 ?
C1 O1 1.152(5) . ?
C1 Cs1 3.862(2) 3_765 ?
C1 Cs1 3.862(2) . ?
O1 Cs1 3.3980(8) 3_765 ?
O1 Cs1 3.3980(8) . ?
C2 O2 1.140(4) . ?
O2 Cs1 3.150(3) 15_654 ?
O4 Fe1 1.890(3) 3_765 ?
O4 Fe1 1.890(3) 2_645 ?
O4 H4 1.191(5) . ?
Cs1 O2 3.149(3) 26 ?
Cs1 O2 3.150(3) 28 ?
Cs1 O2 3.150(3) 10_545 ?
Cs1 O2 3.150(3) 8_545 ?
Cs1 O1 3.3979(8) 32 ?
Cs1 O1 3.3980(8) 31_645 ?
Cs1 O1 3.3980(8) 2_645 ?
Cs1 C11 3.63(4) 27_545 ?
Cs1 C11 3.63(4) 9 ?
Cs1 O10 3.73(3) 12_545 ?
Cs1 O10 3.73(3) 7_545 ?
O10 C14 1.418(12) . ?
O10 C11 1.431(13) . ?
O10 Cs1 3.73(3) 13_454 ?
C11 C12 1.530(14) . ?
C11 Cs1 3.63(4) 14_544 ?
C11 H11A 0.9700 . ?
C11 H11B 0.9700 . ?
C12 C13 1.517(14) . ?
C12 Cs1 3.90(4) 1_565 ?
C12 H12A 0.9700 . ?
C12 H12B 0.9700 . ?
C13 C14 1.513(13) . ?
C13 H13A 0.9700 . ?
C13 H13B 0.9700 . ?
C14 H14A 0.9700 . ?
C14 H14B 0.9700 . ?

loop_
_geom_hbond_atom_site_label_D
_geom_hbond_atom_site_label_H
_geom_hbond_atom_site_label_A
_geom_hbond_distance_DH
_geom_hbond_distance_HA
_geom_hbond_distance_DA
_geom_hbond_angle_DHA
_geom_hbond_site_symmetry_A
O4 H4 O4 1.191(5) 1.191(5) 2.383(9) 180.0 19_755
